data_7110846
loop_
_publ_author_name
'Cameron, Tom M.'
'Ortiz, Carlos G.'
'Abboud, Khalil A.'
'Boncella, James M.'
'Baker, R. Tom'
'Scott, Brian L.'

_publ_section_title
;
 Molybdenum \h2-imine complex formation and the reductive coupling of
 imines
;
_journal_issue 7
_journal_name_full 'Chemical Communications'
_journal_page_first 573
_journal_paper_doi 10.1039/b000355g
_journal_year 2000
_chemical_formula_sum 'C38 H53 Mo N5 O2 Si2'
_chemical_formula_weight 763.97
_chemical_name_systematic
; 
 ? 
;
_space_group_IT_number 4
_symmetry_cell_setting monoclinic
_symmetry_space_group_name_Hall 'P 2yb'
_symmetry_space_group_name_H-M 'P 1 21 1'
_atom_sites_solution_hydrogens geom
_atom_sites_solution_primary direct
_atom_sites_solution_secondary difmap
_audit_creation_method SHELXL-97
_cell_angle_alpha 90.00
_cell_angle_beta 97.351(1)
_cell_angle_gamma 90.00
_cell_formula_units_Z 2
_cell_length_a 9.9600(5)
_cell_length_b 19.0705(9)
_cell_length_c 10.2628(5)
_cell_measurement_temperature 173(2)
_cell_volume 1933.32(16)
_computing_cell_refinement 'Bruker SMART'
_computing_data_collection 'Bruker SMART'
_computing_data_reduction 'Bruker SHELXTL'
_computing_molecular_graphics 'Bruker SHELXTL'
_computing_publication_material 'Bruker SHELXTL'
_computing_structure_refinement 'SHELXL-97 (Sheldrick, 1997)'
_computing_structure_solution 'SHELXS-97 (Sheldrick, 1990)'
_diffrn_ambient_temperature 173(2)
_diffrn_measured_fraction_theta_full 0.995
_diffrn_measured_fraction_theta_max 0.995
_diffrn_measurement_device_type 'CCD area detector'
_diffrn_measurement_method 'omega scans'
_diffrn_radiation_monochromator graphite
_diffrn_radiation_source 'normal-focus sealed tube'
_diffrn_radiation_type MoK\a
_diffrn_radiation_wavelength 0.71073
_diffrn_reflns_av_R_equivalents 0.0437
_diffrn_reflns_av_sigmaI/netI 0.0709
_diffrn_reflns_limit_h_max 12
_diffrn_reflns_limit_h_min -12
_diffrn_reflns_limit_k_max 23
_diffrn_reflns_limit_k_min -24
_diffrn_reflns_limit_l_max 13
_diffrn_reflns_limit_l_min -12
_diffrn_reflns_number 13886
_diffrn_reflns_theta_full 27.49
_diffrn_reflns_theta_max 27.49
_diffrn_reflns_theta_min 2.00
_exptl_absorpt_coefficient_mu 0.440
_exptl_absorpt_correction_T_max 0.9732
_exptl_absorpt_correction_T_min 0.9226
_exptl_absorpt_correction_type integration
_exptl_crystal_colour 'Bluish gree'
_exptl_crystal_density_diffrn 1.312
_exptl_crystal_density_method 'not measured'
_exptl_crystal_description Plates
_exptl_crystal_F_000 804
_exptl_crystal_size_max 0.27
_exptl_crystal_size_mid 0.07
_exptl_crystal_size_min 0.07
_refine_diff_density_max 0.345
_refine_diff_density_min -0.413
_refine_diff_density_rms 0.071
_refine_ls_abs_structure_details 'Flack H D (1983), Acta Cryst. A39, 876-881'
_refine_ls_abs_structure_Flack 0.08(3)
_refine_ls_extinction_coef 0.0003(3)
_refine_ls_extinction_expression Fc^*^=kFc[1+0.001xFc^2^\l^3^/sin(2\q)]^-1/4^
_refine_ls_extinction_method SHELXL
_refine_ls_goodness_of_fit_ref 1.021
_refine_ls_hydrogen_treatment mixed
_refine_ls_matrix_type full
_refine_ls_number_parameters 434
_refine_ls_number_reflns 8413
_refine_ls_number_restraints 1
_refine_ls_restrained_S_all 1.021
_refine_ls_R_factor_all 0.0608
_refine_ls_R_factor_gt 0.0420
_refine_ls_shift/su_max 0.001
_refine_ls_shift/su_mean 0.000
_refine_ls_structure_factor_coef Fsqd
_refine_ls_weighting_details 'calc w=1/[\s^2^(Fo^2^)+(0.0226P)^2^+1.2111P] where P=(Fo^2^+2Fc^2^)/3'
_refine_ls_weighting_scheme calc
_refine_ls_wR_factor_gt 0.0775
_refine_ls_wR_factor_ref 0.0843
_reflns_number_gt 7057
_reflns_number_total 8413
_reflns_threshold_expression >2sigma(I)
_cod_data_source_file b000355gsup1.cif
_cod_data_source_block tm01
_cod_depositor_comments
;
The following automatic conversions were performed:

'_symmetry_cell_setting' value 'Monoclinic' changed to 'monoclinic'
according to /home/saulius/struct/CIF-dictionaries/cif_core.dic
dictionary named 'cif_core.dic' version 2.4.2 from 2011-04-26.

Automatic conversion script
Id: cif_fix_values 1891 2012-01-12 08:04:46Z andrius 
;
_cod_original_cell_volume 1933.3(2)
_cod_original_sg_symbol_H-M P2(1)
_cod_database_code 7110846

loop_
_symmetry_equiv_pos_as_xyz
'x, y, z'
'-x, y+1/2, -z'

loop_
_atom_site_label
_atom_site_type_symbol
_atom_site_fract_x
_atom_site_fract_y
_atom_site_fract_z
_atom_site_U_iso_or_equiv
_atom_site_adp_type
_atom_site_occupancy
_atom_site_symmetry_multiplicity
_atom_site_calc_flag
_atom_site_refinement_flags
Mo Mo 0.32474(3) 0.401922(16) 0.01426(3) 0.01874(8) Uani 1 1 d .
Si1 Si 0.22168(11) 0.57245(6) -0.03677(11) 0.0257(2) Uani 1 1 d .
Si2 Si 0.55715(11) 0.36854(6) -0.19033(11) 0.0264(2) Uani 1 1 d .
O1 O 0.2498(3) 0.64765(14) 0.5221(3) 0.0348(7) Uani 1 1 d .
O2 O 0.2555(4) 0.04468(15) 0.3408(3) 0.0483(9) Uani 1 1 d .
N1 N 0.2252(3) 0.37065(17) -0.1271(3) 0.0237(7) Uani 1 1 d .
N2 N 0.3413(3) 0.50688(15) 0.0135(3) 0.0231(7) Uani 1 1 d .
N3 N 0.5105(3) 0.41101(19) -0.0534(3) 0.0215(7) Uani 1 1 d .
N4 N 0.1806(3) 0.38618(14) 0.1294(3) 0.0217(8) Uani 1 1 d .
N5 N 0.4277(3) 0.35589(15) 0.1741(3) 0.0198(7) Uani 1 1 d .
C1 C 0.1466(4) 0.3311(2) -0.2232(4) 0.0238(8) Uani 1 1 d .
C2 C 0.0895(4) 0.3637(2) -0.3383(4) 0.0283(9) Uani 1 1 d .
H2A H 0.1040 0.4123 -0.3512 0.034 Uiso 1 1 calc R
C3 C 0.0112(4) 0.3250(3) -0.4345(4) 0.0363(11) Uani 1 1 d .
H3A H -0.0277 0.3473 -0.5131 0.044 Uiso 1 1 calc R
C4 C -0.0102(5) 0.2550(3) -0.4168(5) 0.0417(12) Uani 1 1 d .
H4A H -0.0634 0.2289 -0.4833 0.050 Uiso 1 1 calc R
C5 C 0.0454(5) 0.2223(2) -0.3029(5) 0.0412(12) Uani 1 1 d .
H5A H 0.0303 0.1736 -0.2913 0.049 Uiso 1 1 calc R
C6 C 0.1231(5) 0.2598(2) -0.2052(5) 0.0327(10) Uani 1 1 d .
H6A H 0.1602 0.2371 -0.1264 0.039 Uiso 1 1 calc R
C7 C 0.4799(4) 0.52092(18) 0.0475(4) 0.0236(8) Uani 1 1 d .
C8 C 0.5718(4) 0.47100(19) 0.0097(4) 0.0224(8) Uani 1 1 d .
C9 C 0.7107(4) 0.4825(2) 0.0406(4) 0.0283(9) Uani 1 1 d .
H9A H 0.7731 0.4494 0.0138 0.034 Uiso 1 1 calc R
C10 C 0.7578(4) 0.5414(2) 0.1096(4) 0.0348(10) Uani 1 1 d .
H10A H 0.8526 0.5482 0.1307 0.042 Uiso 1 1 calc R
C11 C 0.6690(4) 0.5907(2) 0.1485(4) 0.0315(10) Uani 1 1 d .
H11A H 0.7028 0.6312 0.1956 0.038 Uiso 1 1 calc R
C12 C 0.5309(4) 0.5807(2) 0.1187(4) 0.0279(9) Uani 1 1 d .
H12A H 0.4700 0.6143 0.1462 0.033 Uiso 1 1 calc R
C13 C 0.3018(5) 0.6374(3) -0.1370(6) 0.0522(14) Uani 1 1 d .
H13A H 0.3800 0.6586 -0.0837 0.078 Uiso 1 1 calc R
H13B H 0.2360 0.6741 -0.1671 0.078 Uiso 1 1 calc R
H13C H 0.3317 0.6140 -0.2133 0.078 Uiso 1 1 calc R
C14 C 0.1606(5) 0.6173(3) 0.1049(5) 0.0480(13) Uani 1 1 d .
H14A H 0.2374 0.6386 0.1599 0.072 Uiso 1 1 calc R
H14B H 0.1167 0.5830 0.1568 0.072 Uiso 1 1 calc R
H14C H 0.0954 0.6538 0.0727 0.072 Uiso 1 1 calc R
C15 C 0.0744(5) 0.5328(3) -0.1383(7) 0.0619(17) Uani 1 1 d .
H15A H 0.1047 0.5088 -0.2138 0.093 Uiso 1 1 calc R
H15B H 0.0095 0.5697 -0.1694 0.093 Uiso 1 1 calc R
H15C H 0.0308 0.4989 -0.0854 0.093 Uiso 1 1 calc R
C16 C 0.7426(4) 0.3694(3) -0.2036(5) 0.0433(12) Uani 1 1 d .
H16A H 0.7918 0.3467 -0.1261 0.065 Uiso 1 1 calc R
H16B H 0.7737 0.4180 -0.2086 0.065 Uiso 1 1 calc R
H16C H 0.7596 0.3440 -0.2829 0.065 Uiso 1 1 calc R
C17 C 0.5049(5) 0.2752(2) -0.1812(5) 0.0440(12) Uani 1 1 d .
H17A H 0.5528 0.2536 -0.1019 0.066 Uiso 1 1 calc R
H17B H 0.5272 0.2500 -0.2589 0.066 Uiso 1 1 calc R
H17C H 0.4070 0.2727 -0.1781 0.066 Uiso 1 1 calc R
C18 C 0.4701(4) 0.4118(3) -0.3378(4) 0.0431(13) Uani 1 1 d .
H18A H 0.4996 0.4607 -0.3399 0.065 Uiso 1 1 calc R
H18B H 0.3720 0.4101 -0.3357 0.065 Uiso 1 1 calc R
H18C H 0.4922 0.3874 -0.4165 0.065 Uiso 1 1 calc R
C19 C 0.2241(4) 0.38086(17) 0.2721(4) 0.0214(8) Uani 1 1 d .
H19A H 0.1539 0.3538 0.3124 0.026 Uiso 1 1 calc R
C20 C 0.2381(4) 0.4528(2) 0.3372(4) 0.0218(8) Uani 1 1 d .
C21 C 0.1265(4) 0.4812(2) 0.3894(4) 0.0289(9) Uani 1 1 d .
H21A H 0.0441 0.4556 0.3825 0.035 Uiso 1 1 calc R
C22 C 0.1342(4) 0.5458(2) 0.4505(4) 0.0332(10) Uani 1 1 d .
H22A H 0.0578 0.5640 0.4859 0.040 Uiso 1 1 calc R
C23 C 0.2529(4) 0.5843(2) 0.4603(4) 0.0253(9) Uani 1 1 d .
C24 C 0.3638(4) 0.5572(2) 0.4102(4) 0.0252(9) Uani 1 1 d .
H24A H 0.4462 0.5828 0.4176 0.030 Uiso 1 1 calc R
C25 C 0.3544(4) 0.4923(2) 0.3488(4) 0.0258(9) Uani 1 1 d .
H25A H 0.4311 0.4745 0.3135 0.031 Uiso 1 1 calc R
C26 C 0.3683(5) 0.6900(2) 0.5303(5) 0.0430(12) Uani 1 1 d .
H26A H 0.3531 0.7337 0.5765 0.065 Uiso 1 1 calc R
H26B H 0.3887 0.7009 0.4416 0.065 Uiso 1 1 calc R
H26C H 0.4446 0.6646 0.5785 0.065 Uiso 1 1 calc R
C27 C 0.0346(4) 0.3738(2) 0.0920(4) 0.0312(9) Uani 1 1 d .
H27A H 0.0115 0.3845 -0.0027 0.037 Uiso 1 1 calc R
H27B H -0.0167 0.4068 0.1415 0.037 Uiso 1 1 calc R
C28 C -0.0113(5) 0.2990(3) 0.1172(5) 0.0455(12) Uani 1 1 d .
H28A H -0.1089 0.2949 0.0900 0.068 Uiso 1 1 calc R
H28B H 0.0088 0.2883 0.2111 0.068 Uiso 1 1 calc R
H28C H 0.0370 0.2660 0.0667 0.068 Uiso 1 1 calc R
C29 C 0.3551(4) 0.33702(19) 0.2848(4) 0.0225(8) Uani 1 1 d .
H29A H 0.4124 0.3521 0.3673 0.027 Uiso 1 1 calc R
C30 C 0.3266(4) 0.25891(19) 0.2974(4) 0.0218(8) Uani 1 1 d .
C31 C 0.2954(5) 0.2328(2) 0.4175(5) 0.0303(10) Uani 1 1 d .
H31A H 0.2928 0.2642 0.4890 0.036 Uiso 1 1 calc R
C32 C 0.2680(5) 0.1622(2) 0.4349(5) 0.0356(11) Uani 1 1 d .
H32A H 0.2444 0.1460 0.5165 0.043 Uiso 1 1 calc R
C33 C 0.2755(4) 0.1158(2) 0.3331(5) 0.0335(10) Uani 1 1 d .
C34 C 0.3046(5) 0.1406(2) 0.2127(4) 0.0336(10) Uani 1 1 d .
H34A H 0.3081 0.1089 0.1418 0.040 Uiso 1 1 calc R
C35 C 0.3285(4) 0.2111(2) 0.1956(4) 0.0310(10) Uani 1 1 d .
H35A H 0.3468 0.2273 0.1121 0.037 Uiso 1 1 calc R
C36 C 0.2392(5) 0.0163(2) 0.4658(5) 0.0492(14) Uani 1 1 d .
H36A H 0.2259 -0.0345 0.4580 0.074 Uiso 1 1 calc R
H36B H 0.1602 0.0377 0.4978 0.074 Uiso 1 1 calc R
H36C H 0.3203 0.0261 0.5278 0.074 Uiso 1 1 calc R
C37 C 0.5691(4) 0.3309(2) 0.1953(4) 0.0240(8) Uani 1 1 d .
H37A H 0.6076 0.3339 0.1112 0.029 Uiso 1 1 calc R
H37B H 0.5694 0.2809 0.2214 0.029 Uiso 1 1 calc R
C38 C 0.6602(4) 0.3720(2) 0.3002(4) 0.0303(9) Uani 1 1 d .
H38A H 0.7520 0.3526 0.3089 0.046 Uiso 1 1 calc R
H38B H 0.6243 0.3683 0.3845 0.046 Uiso 1 1 calc R
H38C H 0.6626 0.4214 0.2742 0.046 Uiso 1 1 calc R

loop_
_atom_site_aniso_label
_atom_site_aniso_U_11
_atom_site_aniso_U_22
_atom_site_aniso_U_33
_atom_site_aniso_U_23
_atom_site_aniso_U_13
_atom_site_aniso_U_12
Mo 0.01977(14) 0.01784(13) 0.01805(13) 0.00002(18) 0.00026(10) 0.00071(18)
Si1 0.0268(6) 0.0224(5) 0.0277(6) 0.0032(5) 0.0021(5) 0.0042(5)
Si2 0.0279(6) 0.0285(5) 0.0232(6) -0.0025(5) 0.0050(5) 0.0014(5)
O1 0.0338(18) 0.0271(15) 0.0421(19) -0.0117(14) -0.0010(14) 0.0052(13)
O2 0.063(2) 0.0239(16) 0.056(2) 0.0110(15) 0.0015(18) -0.0090(15)
N1 0.0245(18) 0.0260(15) 0.0199(17) -0.0003(14) 0.0008(14) 0.0002(14)
N2 0.0217(18) 0.0201(15) 0.0268(17) -0.0006(14) 0.0004(14) -0.0006(13)
N3 0.0233(15) 0.0204(19) 0.0213(14) -0.0016(15) 0.0045(11) 0.0019(15)
N4 0.0209(15) 0.024(2) 0.0189(15) 0.0002(12) -0.0011(12) 0.0002(12)
N5 0.0200(16) 0.0218(16) 0.0174(16) 0.0001(12) 0.0017(13) 0.0015(13)
C1 0.023(2) 0.029(2) 0.019(2) -0.0042(16) 0.0012(16) -0.0025(16)
C2 0.030(2) 0.029(2) 0.026(2) -0.0024(18) 0.0023(18) -0.0027(18)
C3 0.027(2) 0.057(3) 0.023(2) -0.007(2) -0.0060(18) 0.000(2)
C4 0.031(3) 0.055(3) 0.040(3) -0.019(2) 0.008(2) -0.016(2)
C5 0.054(3) 0.032(2) 0.039(3) -0.010(2) 0.014(2) -0.018(2)
C6 0.037(3) 0.028(2) 0.035(3) -0.0012(19) 0.011(2) -0.0081(19)
C7 0.029(2) 0.0190(18) 0.023(2) 0.0006(15) 0.0014(17) -0.0022(16)
C8 0.026(2) 0.0231(19) 0.0177(19) 0.0034(15) 0.0036(16) 0.0009(16)
C9 0.024(2) 0.032(2) 0.029(2) -0.0012(18) 0.0047(17) 0.0032(17)
C10 0.027(2) 0.041(2) 0.035(3) 0.001(2) -0.0026(19) -0.0063(19)
C11 0.036(2) 0.029(2) 0.029(2) -0.0036(18) -0.0009(19) -0.0108(18)
C12 0.033(2) 0.0217(19) 0.029(2) -0.0011(17) 0.0032(18) -0.0004(17)
C13 0.051(3) 0.052(3) 0.055(3) 0.022(3) 0.010(3) 0.005(3)
C14 0.055(3) 0.049(3) 0.041(3) 0.005(2) 0.012(2) 0.029(3)
C15 0.043(3) 0.041(3) 0.092(5) -0.005(3) -0.028(3) 0.016(2)
C16 0.034(3) 0.057(3) 0.041(3) -0.011(2) 0.010(2) 0.004(2)
C17 0.051(3) 0.034(2) 0.050(3) -0.012(2) 0.014(2) 0.001(2)
C18 0.040(2) 0.065(4) 0.023(2) 0.007(3) 0.0027(17) 0.002(3)
C19 0.024(2) 0.020(2) 0.0200(19) 0.0006(14) 0.0028(15) 0.0011(14)
C20 0.029(2) 0.0196(18) 0.0163(19) 0.0018(16) -0.0007(16) 0.0026(17)
C21 0.027(2) 0.027(2) 0.033(2) 0.0004(18) 0.0051(18) 0.0011(17)
C22 0.031(2) 0.029(2) 0.041(3) -0.0069(19) 0.011(2) 0.0073(18)
C23 0.031(2) 0.024(2) 0.021(2) -0.0016(17) 0.0006(17) 0.0052(17)
C24 0.028(2) 0.023(2) 0.025(2) -0.0025(16) 0.0026(19) 0.0013(17)
C25 0.027(2) 0.028(2) 0.023(2) 0.0003(18) 0.0042(17) 0.0060(17)
C26 0.052(3) 0.029(2) 0.049(3) -0.013(2) 0.008(2) -0.005(2)
C27 0.021(2) 0.044(2) 0.028(2) -0.0005(18) 0.0010(17) -0.0027(18)
C28 0.034(3) 0.056(3) 0.046(3) -0.002(2) 0.004(2) -0.017(2)
C29 0.023(2) 0.0220(19) 0.022(2) 0.0009(16) 0.0012(16) 0.0017(16)
C30 0.0179(19) 0.0219(19) 0.025(2) 0.0033(16) 0.0017(16) 0.0015(15)
C31 0.038(3) 0.024(2) 0.031(3) 0.0048(18) 0.012(2) 0.006(2)
C32 0.039(3) 0.031(2) 0.039(3) 0.013(2) 0.013(2) 0.0050(19)
C33 0.026(2) 0.023(2) 0.051(3) 0.006(2) 0.002(2) -0.0019(17)
C34 0.044(3) 0.023(2) 0.031(2) -0.0049(18) -0.003(2) -0.0011(19)
C35 0.039(3) 0.026(2) 0.026(2) 0.0008(18) -0.0027(19) 0.0001(18)
C36 0.051(3) 0.033(3) 0.068(4) 0.016(2) 0.023(3) -0.001(2)
C37 0.026(2) 0.0242(19) 0.022(2) 0.0034(16) 0.0038(16) 0.0036(16)
C38 0.024(2) 0.041(2) 0.026(2) 0.0013(18) -0.0004(17) 0.0020(18)

loop_
_atom_type_symbol
_atom_type_description
_atom_type_scat_dispersion_real
_atom_type_scat_dispersion_imag
_atom_type_scat_source
C C 0.0033 0.0016 'International Tables Vol C Tables 4.2.6.8 and 6.1.1.4'
H H 0.0000 0.0000 'International Tables Vol C Tables 4.2.6.8 and 6.1.1.4'
N N 0.0061 0.0033 'International Tables Vol C Tables 4.2.6.8 and 6.1.1.4'
O O 0.0106 0.0060 'International Tables Vol C Tables 4.2.6.8 and 6.1.1.4'
Si Si 0.0817 0.0704 'International Tables Vol C Tables 4.2.6.8 and 6.1.1.4'
Mo Mo -1.6832 0.6857 'International Tables Vol C Tables 4.2.6.8 and 6.1.1.4'

loop_
_geom_angle_atom_site_label_1
_geom_angle_atom_site_label_2
_geom_angle_atom_site_label_3
_geom_angle
N1 Mo N4 93.75(13)
N1 Mo N2 111.94(14)
N4 Mo N2 102.59(12)
N1 Mo N5 134.30(13)
N4 Mo N5 77.46(12)
N2 Mo N5 113.75(13)
N1 Mo N3 100.74(13)
N4 Mo N3 162.79(11)
N2 Mo N3 80.65(14)
N5 Mo N3 85.75(12)
N2 Si1 C15 109.49(19)
N2 Si1 C14 112.06(19)
C15 Si1 C14 108.3(3)
N2 Si1 C13 108.3(2)
C15 Si1 C13 109.1(3)
C14 Si1 C13 109.5(2)
N3 Si2 C18 108.1(2)
N3 Si2 C17 107.5(2)
C18 Si2 C17 111.4(3)
N3 Si2 C16 115.08(18)
C18 Si2 C16 107.6(2)
C17 Si2 C16 107.3(2)
C23 O1 C26 117.5(3)
C33 O2 C36 117.5(4)
C1 N1 Mo 166.6(3)
C7 N2 Si1 123.0(2)
C7 N2 Mo 105.5(2)
Si1 N2 Mo 131.07(18)
C8 N3 Si2 127.1(2)
C8 N3 Mo 105.5(2)
Si2 N3 Mo 125.25(18)
C27 N4 C19 113.7(3)
C27 N4 Mo 129.0(2)
C19 N4 Mo 117.1(2)
C29 N5 C37 111.2(3)
C29 N5 Mo 119.1(2)
C37 N5 Mo 129.5(2)
C2 C1 C6 119.3(4)
C2 C1 N1 119.3(4)
C6 C1 N1 121.3(4)
C3 C2 C1 119.9(4)
C4 C3 C2 120.5(4)
C3 C4 C5 120.2(4)
C4 C5 C6 120.5(4)
C5 C6 C1 119.7(4)
N2 C7 C8 117.0(3)
N2 C7 C12 124.0(3)
C8 C7 C12 119.0(4)
C9 C8 C7 119.4(4)
C9 C8 N3 126.0(3)
C7 C8 N3 114.6(3)
C10 C9 C8 120.4(4)
C9 C10 C11 120.9(4)
C12 C11 C10 119.7(4)
C11 C12 C7 120.5(4)
N4 C19 C20 111.8(3)
N4 C19 C29 105.0(3)
C20 C19 C29 115.0(3)
C25 C20 C21 117.1(4)
C25 C20 C19 124.0(3)
C21 C20 C19 118.9(4)
C22 C21 C20 121.2(4)
C21 C22 C23 120.3(4)
O1 C23 C24 124.9(4)
O1 C23 C22 115.6(4)
C24 C23 C22 119.5(4)
C23 C24 C25 119.6(4)
C20 C25 C24 122.4(4)
N4 C27 C28 114.2(4)
N5 C29 C30 114.9(3)
N5 C29 C19 107.3(3)
C30 C29 C19 111.9(3)
C35 C30 C31 117.0(4)
C35 C30 C29 123.8(3)
C31 C30 C29 119.2(3)
C32 C31 C30 121.8(4)
C33 C32 C31 119.6(4)
O2 C33 C32 124.5(4)
O2 C33 C34 115.8(4)
C32 C33 C34 119.6(4)
C35 C34 C33 120.3(4)
C34 C35 C30 121.6(4)
N5 C37 C38 114.0(3)

loop_
_geom_bond_atom_site_label_1
_geom_bond_atom_site_label_2
_geom_bond_distance
Mo N1 1.754(3)
Mo N4 1.996(3)
Mo N2 2.008(3)
Mo N5 2.021(3)
Mo N3 2.065(3)
Si1 N2 1.758(3)
Si1 C15 1.849(5)
Si1 C14 1.855(5)
Si1 C13 1.855(5)
Si2 N3 1.736(3)
Si2 C18 1.840(4)
Si2 C17 1.861(5)
Si2 C16 1.870(4)
O1 C23 1.367(5)
O1 C26 1.424(5)
O2 C33 1.375(5)
O2 C36 1.421(6)
N1 C1 1.399(5)
N2 C7 1.406(5)
N3 C8 1.414(5)
N4 C27 1.475(5)
N4 C19 1.476(5)
N5 C29 1.468(5)
N5 C37 1.476(5)
C1 C2 1.391(5)
C1 C6 1.397(6)
C2 C3 1.389(6)
C3 C4 1.368(7)
C4 C5 1.377(7)
C5 C6 1.384(6)
C7 C8 1.409(5)
C7 C12 1.413(5)
C8 C9 1.397(5)
C9 C10 1.378(6)
C10 C11 1.385(6)
C11 C12 1.384(6)
C19 C20 1.524(5)
C19 C29 1.541(5)
C20 C25 1.374(6)
C20 C21 1.403(5)
C21 C22 1.380(6)
C22 C23 1.384(6)
C23 C24 1.377(6)
C24 C25 1.387(6)
C27 C28 1.529(6)
C29 C30 1.525(5)
C30 C35 1.390(5)
C30 C31 1.400(6)
C31 C32 1.389(6)
C32 C33 1.378(6)
C33 C34 1.387(6)
C34 C35 1.380(5)
C37 C38 1.532(5)

loop_
_geom_torsion_atom_site_label_1
_geom_torsion_atom_site_label_2
_geom_torsion_atom_site_label_3
_geom_torsion_atom_site_label_4
_geom_torsion
N4 Mo N1 C1 -62.3(12)
N2 Mo N1 C1 -167.4(12)
N5 Mo N1 C1 13.9(13)
N3 Mo N1 C1 108.4(12)
C15 Si1 N2 C7 155.5(4)
C14 Si1 N2 C7 -84.3(4)
C13 Si1 N2 C7 36.6(4)
C15 Si1 N2 Mo -15.7(4)
C14 Si1 N2 Mo 104.4(3)
C13 Si1 N2 Mo -134.6(3)
N1 Mo N2 C7 -132.5(2)
N4 Mo N2 C7 128.2(2)
N5 Mo N2 C7 46.5(3)
N3 Mo N2 C7 -34.6(2)
N1 Mo N2 Si1 39.9(3)
N4 Mo N2 Si1 -59.4(3)
N5 Mo N2 Si1 -141.1(2)
N3 Mo N2 Si1 137.8(3)
C18 Si2 N3 C8 -86.8(4)
C17 Si2 N3 C8 152.9(3)
C16 Si2 N3 C8 33.5(4)
C18 Si2 N3 Mo 74.1(3)
C17 Si2 N3 Mo -46.2(3)
C16 Si2 N3 Mo -165.7(2)
N1 Mo N3 C8 144.3(2)
N4 Mo N3 C8 -68.8(6)
N2 Mo N3 C8 33.6(2)
N5 Mo N3 C8 -81.3(2)
N1 Mo N3 Si2 -19.9(2)
N4 Mo N3 Si2 127.0(4)
N2 Mo N3 Si2 -130.7(2)
N5 Mo N3 Si2 114.4(2)
N1 Mo N4 C27 -15.9(3)
N2 Mo N4 C27 97.6(3)
N5 Mo N4 C27 -150.5(3)
N3 Mo N4 C27 -163.3(4)
N1 Mo N4 C19 159.2(2)
N2 Mo N4 C19 -87.3(2)
N5 Mo N4 C19 24.6(2)
N3 Mo N4 C19 11.8(6)
N1 Mo N5 C29 -84.1(3)
N4 Mo N5 C29 -1.2(2)
N2 Mo N5 C29 97.2(3)
N3 Mo N5 C29 175.1(3)
N1 Mo N5 C37 89.6(3)
N4 Mo N5 C37 172.5(3)
N2 Mo N5 C37 -89.1(3)
N3 Mo N5 C37 -11.3(3)
Mo N1 C1 C2 175.5(10)
Mo N1 C1 C6 -3.9(15)
C6 C1 C2 C3 -0.7(6)
N1 C1 C2 C3 180.0(4)
C1 C2 C3 C4 0.0(7)
C2 C3 C4 C5 0.3(7)
C3 C4 C5 C6 0.1(7)
C4 C5 C6 C1 -0.8(7)
C2 C1 C6 C5 1.1(6)
N1 C1 C6 C5 -179.6(4)
Si1 N2 C7 C8 -142.4(3)
Mo N2 C7 C8 30.8(4)
Si1 N2 C7 C12 38.9(5)
Mo N2 C7 C12 -147.9(3)
N2 C7 C8 C9 179.8(3)
C12 C7 C8 C9 -1.4(5)
N2 C7 C8 N3 -2.7(5)
C12 C7 C8 N3 176.1(3)
Si2 N3 C8 C9 -44.8(5)
Mo N3 C8 C9 151.4(3)
Si2 N3 C8 C7 137.9(3)
Mo N3 C8 C7 -26.0(4)
C7 C8 C9 C10 1.2(6)
N3 C8 C9 C10 -176.0(4)
C8 C9 C10 C11 -0.7(6)
C9 C10 C11 C12 0.4(6)
C10 C11 C12 C7 -0.6(6)
N2 C7 C12 C11 179.9(4)
C8 C7 C12 C11 1.2(6)
C27 N4 C19 C20 -99.5(4)
Mo N4 C19 C20 84.6(3)
C27 N4 C19 C29 135.2(3)
Mo N4 C19 C29 -40.7(3)
N4 C19 C20 C25 -88.3(4)
C29 C19 C20 C25 31.3(5)
N4 C19 C20 C21 91.9(4)
C29 C19 C20 C21 -148.5(4)
C25 C20 C21 C22 -0.5(6)
C19 C20 C21 C22 179.3(4)
C20 C21 C22 C23 0.6(7)
C26 O1 C23 C24 2.8(6)
C26 O1 C23 C22 -177.9(4)
C21 C22 C23 O1 179.8(4)
C21 C22 C23 C24 -0.8(6)
O1 C23 C24 C25 -179.7(4)
C22 C23 C24 C25 1.0(6)
C21 C20 C25 C24 0.6(6)
C19 C20 C25 C24 -179.2(4)
C23 C24 C25 C20 -0.9(6)
C19 N4 C27 C28 -65.9(4)
Mo N4 C27 C28 109.4(4)
C37 N5 C29 C30 -69.5(4)
Mo N5 C29 C30 105.2(3)
C37 N5 C29 C19 165.4(3)
Mo N5 C29 C19 -19.8(4)
N4 C19 C29 N5 35.5(4)
C20 C19 C29 N5 -87.8(4)
N4 C19 C29 C30 -91.3(4)
C20 C19 C29 C30 145.4(3)
N5 C29 C30 C35 -19.3(5)
C19 C29 C30 C35 103.4(4)
N5 C29 C30 C31 161.3(4)
C19 C29 C30 C31 -76.1(5)
C35 C30 C31 C32 0.3(6)
C29 C30 C31 C32 179.8(4)
C30 C31 C32 C33 1.9(7)
C36 O2 C33 C32 -6.4(7)
C36 O2 C33 C34 173.7(4)
C31 C32 C33 O2 177.5(4)
C31 C32 C33 C34 -2.7(7)
O2 C33 C34 C35 -178.9(4)
C32 C33 C34 C35 1.2(7)
C33 C34 C35 C30 1.1(7)
C31 C30 C35 C34 -1.8(6)
C29 C30 C35 C34 178.7(4)
C29 N5 C37 C38 -72.3(4)
Mo N5 C37 C38 113.7(3)
